data_2107041
loop_
_publ_author_name
'Liminga, R.'
'Tellgren, R.'

_publ_section_title
;
 A Neutron Diffraction Study of the Ferroelectric State of Deuterated
 Lithium Trihydrogenselenite, Li D3 (Se O3)2
;
_journal_name_full 'Acta Crystallographica B (24,1968-38,1982)'
_journal_page_first 1551
_journal_page_last 1554
_journal_volume 38
_journal_year 1982
_chemical_formula_sum 'D3 Li O6 Se2'
_chemical_name_systematic 'Li D3 (Se O3)2'
_space_group_IT_number 7
_symmetry_space_group_name_Hall 'P -2yac'
_symmetry_space_group_name_H-M 'P 1 n 1'
_cell_angle_alpha 90
_cell_angle_beta 104.995
_cell_angle_gamma 90
_cell_formula_units_Z 2
_cell_length_a 6.2473
_cell_length_b 7.903
_cell_length_c 5.4471
_cell_volume 259.779
_citation_journal_id_ASTM ACBCAR
_cod_data_source_file Liminga_ACBCAR_1982_1696.cif
_cod_data_source_block D3Li1O6Se2
_cod_original_cell_volume 259.7787
_cod_original_sg_symbol_Hall 'P -2yc (x-z,y,z)'
_cod_original_formula_sum 'D3 Li1 O6 Se2'
_cod_database_code 2107041

loop_
_symmetry_equiv_pos_as_xyz
x,y,z
x+1/2,-y,z+1/2

loop_
_atom_site_label
_atom_site_type_symbol
_atom_site_fract_x
_atom_site_fract_y
_atom_site_fract_z
_atom_site_occupancy
_atom_site_U_iso_or_equiv
O1 O-2 0.196 0.2299 -0.1343 1 0.0
D1 D+1 0.3286 0.1484 -0.098 1 0.0
Se1 Se+4 0.233 0.3946 0.088 1 0.0
O3 O-2 0.3029 0.2912 0.36 1 0.0
D3 D+1 0.5581 0.2275 0.5332 1 0.0
Se2 Se+4 0.7713 0.1008 0.9157 1 0.0
O2 O-2 0.8014 0.2737 1.1036 1 0.0
Li1 Li+1 0.0039 0.2433 0.4778 1 0.0
O6 O-2 0.5229 0.0248 0.9189 1 0.0
O4 O-2 0.716 0.2012 0.6144 1 0.0
O5 O-2 0.4796 0.4781 0.053 1 0.0
D2 D+1 0.6116 0.3876 0.0722 1 0.0
